data_2217409
loop_
_publ_author_name
'Munie, Semeret'
'Larsen, Anna'
'Gembicky, Milan'

_publ_section_title
;(Glycol-\k^2^<i>O</i>,<i>O</i>')nitrosyl(\h^5^-pentamethylcyclopentadienyl)ruthenium(II)
 bis(trifluoromethanesulfonate)
;
_journal_coeditor_code BG2160
_journal_issue 2
_journal_name_full 'Acta Crystallographica Section E'
_journal_page_first m293
_journal_page_last m293
_journal_paper_doi 10.1107/S1600536807067426
_journal_volume 64
_journal_year 2008
_chemical_formula_iupac '[Ru (C10 H15) (N O) (C2 H6 O2)] (C F3 O3 S)2'
_chemical_formula_moiety 'C12 H21 N O3 Ru, 2(C F3 O3 S)'
_chemical_formula_sum 'C14 H21 F6 N O9 Ru S2'
_chemical_formula_weight 626.51
_chemical_name_common '[Cp*Ru(egly)NO](Triflate)2'
_chemical_name_systematic
;
(Glycol-\k^2^O,O')nitrosyl(\h^5^-pentamethylcyclopentadienyl)ruthenium(II)
bis(trifluoromethanesulfonate)
;
_space_group_IT_number 14
_symmetry_cell_setting monoclinic
_symmetry_space_group_name_Hall '-P 2yn'
_symmetry_space_group_name_H-M 'P 1 21/n 1'
_atom_sites_solution_hydrogens difmap
_atom_sites_solution_primary direct
_atom_sites_solution_secondary difmap
_audit_creation_method SHELXL-97
_cell_angle_alpha 90.00
_cell_angle_beta 91.2950(10)
_cell_angle_gamma 90.00
_cell_formula_units_Z 4
_cell_length_a 8.5593(2)
_cell_length_b 30.5443(7)
_cell_length_c 8.8608(2)
_cell_measurement_reflns_used 6176
_cell_measurement_temperature 90.0(10)
_cell_measurement_theta_max 27.098
_cell_measurement_theta_min 2.394
_cell_volume 2315.96(9)
_computing_cell_refinement 'APEX2 (Bruker, 2004)'
_computing_data_collection 'APEX2 (Bruker, 2004)'
_computing_data_reduction 'SAINT (Bruker, 2004)'
_computing_molecular_graphics 'SHELXTL (Sheldrick, 2000)'
_computing_publication_material 'publCIF (Westrip, 2008)'
_computing_structure_refinement 'SHELXL97 (Sheldrick, 1997)'
_computing_structure_solution 'SHELXS97 (Sheldrick, 1997)'
_diffrn_ambient_temperature 90.0(10)
_diffrn_detector_area_resol_mean 8.33
_diffrn_measured_fraction_theta_full 0.999
_diffrn_measured_fraction_theta_max 0.999
_diffrn_measurement_device_type 'Bruker SMART APEX2'
_diffrn_measurement_method \w
_diffrn_radiation_monochromator graphite
_diffrn_radiation_source 'rotating anode'
_diffrn_radiation_type MoK\a
_diffrn_radiation_wavelength 0.71073
_diffrn_reflns_av_R_equivalents 0.0269
_diffrn_reflns_av_sigmaI/netI 0.0180
_diffrn_reflns_limit_h_max 10
_diffrn_reflns_limit_h_min -10
_diffrn_reflns_limit_k_max 39
_diffrn_reflns_limit_k_min -39
_diffrn_reflns_limit_l_max 11
_diffrn_reflns_limit_l_min -11
_diffrn_reflns_number 30259
_diffrn_reflns_theta_full 27.12
_diffrn_reflns_theta_max 27.12
_diffrn_reflns_theta_min 1.33
_diffrn_standards_decay_% 0
_diffrn_standards_interval_count 0
_diffrn_standards_interval_time 0
_diffrn_standards_number 0
_exptl_absorpt_coefficient_mu 0.950
_exptl_absorpt_correction_T_max 0.9630
_exptl_absorpt_correction_T_min 0.8328
_exptl_absorpt_correction_type multi-scan
_exptl_absorpt_process_details '(SADABS; Bruker, 2004)'
_exptl_crystal_colour red
_exptl_crystal_density_diffrn 1.797
_exptl_crystal_density_method 'not measured'
_exptl_crystal_description plate
_exptl_crystal_F_000 1256
_exptl_crystal_size_max 0.20
_exptl_crystal_size_mid 0.20
_exptl_crystal_size_min 0.04
_refine_diff_density_max 0.523
_refine_diff_density_min -0.369
_refine_ls_extinction_method none
_refine_ls_goodness_of_fit_ref 1.041
_refine_ls_hydrogen_treatment mixed
_refine_ls_matrix_type full
_refine_ls_number_parameters 311
_refine_ls_number_reflns 5102
_refine_ls_number_restraints 0
_refine_ls_restrained_S_all 1.041
_refine_ls_R_factor_all 0.0269
_refine_ls_R_factor_gt 0.0210
_refine_ls_shift/su_max 0.003
_refine_ls_shift/su_mean 0.000
_refine_ls_structure_factor_coef Fsqd
_refine_ls_weighting_details 'calc w=1/[\s^2^(Fo^2^)+(0.0207P)^2^+1.8018P] where P=(Fo^2^+2Fc^2^)/3'
_refine_ls_weighting_scheme calc
_refine_ls_wR_factor_gt 0.0469
_refine_ls_wR_factor_ref 0.0490
_reflns_number_gt 4513
_reflns_number_total 5102
_reflns_threshold_expression I>2\s(I)
_cod_data_source_file bg2160.cif
_cod_data_source_block I
_cod_original_sg_symbol_Hall -P2yn
_cod_original_sg_symbol_H-M 'P 21/n'
_cod_database_code 2217409
_cod_database_fobs_code 2217409

loop_
_symmetry_equiv_pos_as_xyz
'x, y, z'
'-x+1/2, y+1/2, -z+1/2'
'-x, -y, -z'
'x-1/2, -y-1/2, z-1/2'

loop_
_atom_site_type_symbol
_atom_site_label
_atom_site_fract_x
_atom_site_fract_y
_atom_site_fract_z
_atom_site_U_iso_or_equiv
_atom_site_adp_type
_atom_site_calc_flag
_atom_site_refinement_flags
_atom_site_occupancy
Ru Ru1 0.363831(15) 0.628334(4) 0.422226(16) 0.01184(4) Uani d . 1
S S1 0.79684(5) 0.553701(14) 0.22295(5) 0.01778(10) Uani d . 1
S S2 0.38389(5) 0.708576(14) 0.83367(5) 0.01840(10) Uani d . 1
F F1 0.64453(14) 0.67755(4) 0.72541(14) 0.0311(3) Uani d . 1
F F2 0.67642(15) 0.72972(4) 0.88629(16) 0.0364(3) Uani d . 1
F F3 0.61548(16) 0.66532(4) 0.96169(15) 0.0373(3) Uani d . 1
F F4 0.92738(16) 0.58431(5) -0.01957(15) 0.0393(3) Uani d . 1
F F5 0.83784(17) 0.51903(5) -0.04318(17) 0.0461(4) Uani d . 1
F F6 0.67972(15) 0.57350(4) -0.04329(14) 0.0350(3) Uani d . 1
O O1 0.51407(19) 0.58134(5) 0.66923(18) 0.0359(4) Uani d . 1
O O2 0.37028(15) 0.69766(4) 0.44193(15) 0.0160(3) Uani d . 1
H H2 0.372(3) 0.7089(8) 0.524(3) 0.038(7) Uiso d . 1
O O3 0.54090(15) 0.64795(4) 0.27409(15) 0.0183(3) Uani d . 1
H H3 0.611(3) 0.6309(8) 0.263(3) 0.035(7) Uiso d . 1
O O4 0.30874(16) 0.66687(4) 0.81175(16) 0.0237(3) Uani d . 1
O O5 0.38100(16) 0.73629(4) 0.69937(15) 0.0219(3) Uani d . 1
O O6 0.35026(17) 0.73178(4) 0.97014(16) 0.0265(3) Uani d . 1
O O7 0.78423(16) 0.59968(4) 0.26746(16) 0.0252(3) Uani d . 1
O O8 0.94083(15) 0.53366(4) 0.27126(18) 0.0268(3) Uani d . 1
O O9 0.65658(16) 0.52870(5) 0.24344(18) 0.0311(3) Uani d . 1
N N1 0.47625(18) 0.60542(5) 0.57437(19) 0.0210(3) Uani d . 1
C C1 0.4776(2) 0.71981(6) 0.3435(2) 0.0193(4) Uani d . 1
H H1A 0.5153 0.7473 0.3911 0.023 Uiso calc R 1
H H1B 0.4246 0.7271 0.2463 0.023 Uiso calc R 1
C C2 0.6118(2) 0.68950(6) 0.3177(2) 0.0207(4) Uani d . 1
H H2A 0.6785 0.7007 0.2365 0.025 Uiso calc R 1
H H2B 0.6765 0.6861 0.4111 0.025 Uiso calc R 1
C C3 0.16359(19) 0.58780(5) 0.4961(2) 0.0152(3) Uani d . 1
C C4 0.10739(19) 0.62820(6) 0.4356(2) 0.0155(3) Uani d . 1
C C5 0.15106(19) 0.63035(6) 0.2792(2) 0.0148(3) Uani d . 1
C C6 0.23367(19) 0.59090(5) 0.2443(2) 0.0144(3) Uani d . 1
C C7 0.24397(19) 0.56501(5) 0.3780(2) 0.0139(3) Uani d . 1
C C8 0.1359(2) 0.57127(6) 0.6516(2) 0.0216(4) Uani d . 1
H H8A 0.1364 0.5959 0.7225 0.032 Uiso calc R 1
H H8B 0.2187 0.5506 0.6808 0.032 Uiso calc R 1
H H8C 0.0344 0.5565 0.6537 0.032 Uiso calc R 1
C C9 0.0145(2) 0.66126(6) 0.5195(2) 0.0203(4) Uani d . 1
H H9A -0.0942 0.6514 0.5248 0.030 Uiso calc R 1
H H9B 0.0183 0.6894 0.4668 0.030 Uiso calc R 1
H H9C 0.0586 0.6646 0.6219 0.030 Uiso calc R 1
C C10 0.1076(2) 0.66649(6) 0.1722(2) 0.0194(4) Uani d . 1
H H10A 0.1765 0.6657 0.0854 0.029 Uiso calc R 1
H H10B 0.1190 0.6947 0.2238 0.029 Uiso calc R 1
H H10C -0.0010 0.6627 0.1373 0.029 Uiso calc R 1
C C11 0.3010(2) 0.57971(6) 0.0955(2) 0.0188(4) Uani d . 1
H H11A 0.3937 0.5613 0.1113 0.028 Uiso calc R 1
H H11B 0.3304 0.6067 0.0433 0.028 Uiso calc R 1
H H11C 0.2231 0.5638 0.0341 0.028 Uiso calc R 1
C C12 0.3081(2) 0.51965(5) 0.3901(2) 0.0177(4) Uani d . 1
H H12A 0.2255 0.4985 0.3648 0.027 Uiso calc R 1
H H12B 0.3467 0.5144 0.4935 0.027 Uiso calc R 1
H H12C 0.3942 0.5162 0.3200 0.027 Uiso calc R 1
C C13 0.8112(2) 0.55776(6) 0.0190(2) 0.0236(4) Uani d . 1
C C14 0.5906(2) 0.69451(6) 0.8531(2) 0.0226(4) Uani d . 1

loop_
_atom_site_aniso_label
_atom_site_aniso_U_11
_atom_site_aniso_U_22
_atom_site_aniso_U_33
_atom_site_aniso_U_12
_atom_site_aniso_U_13
_atom_site_aniso_U_23
Ru1 0.01021(7) 0.00918(6) 0.01600(7) -0.00059(5) -0.00226(5) 0.00032(5)
S1 0.0120(2) 0.0172(2) 0.0240(2) -0.00174(16) -0.00207(17) 0.00336(17)
S2 0.0227(2) 0.0141(2) 0.0184(2) -0.00311(17) 0.00084(18) -0.00146(17)
F1 0.0254(6) 0.0365(7) 0.0316(7) 0.0005(5) 0.0013(5) -0.0093(5)
F2 0.0304(7) 0.0261(6) 0.0523(9) -0.0110(5) -0.0083(6) -0.0085(6)
F3 0.0422(8) 0.0333(7) 0.0360(7) 0.0061(6) -0.0080(6) 0.0122(6)
F4 0.0344(7) 0.0521(8) 0.0320(7) -0.0134(6) 0.0114(6) 0.0015(6)
F5 0.0525(9) 0.0368(8) 0.0487(9) 0.0094(7) -0.0059(7) -0.0262(7)
F6 0.0314(7) 0.0446(8) 0.0286(7) 0.0055(6) -0.0079(5) 0.0077(6)
O1 0.0407(9) 0.0254(8) 0.0406(9) -0.0040(7) -0.0226(7) 0.0138(7)
O2 0.0181(6) 0.0113(6) 0.0186(7) -0.0010(5) 0.0008(5) -0.0002(5)
O3 0.0142(6) 0.0135(6) 0.0274(7) -0.0029(5) 0.0030(5) -0.0051(5)
O4 0.0263(7) 0.0178(6) 0.0270(7) -0.0073(5) 0.0003(6) -0.0023(5)
O5 0.0304(7) 0.0149(6) 0.0204(7) 0.0015(5) 0.0002(6) -0.0003(5)
O6 0.0361(8) 0.0229(7) 0.0206(7) -0.0018(6) 0.0047(6) -0.0045(6)
O7 0.0201(7) 0.0249(7) 0.0307(8) 0.0029(6) 0.0003(6) -0.0092(6)
O8 0.0158(7) 0.0213(7) 0.0428(9) -0.0010(5) -0.0103(6) 0.0069(6)
O9 0.0161(7) 0.0361(8) 0.0410(9) -0.0091(6) -0.0044(6) 0.0166(7)
N1 0.0195(8) 0.0156(8) 0.0274(9) -0.0028(6) -0.0098(7) 0.0008(6)
C1 0.0215(9) 0.0137(8) 0.0227(10) -0.0035(7) 0.0014(7) 0.0017(7)
C2 0.0166(9) 0.0159(9) 0.0296(10) -0.0072(7) 0.0017(8) -0.0034(7)
C3 0.0101(8) 0.0140(8) 0.0213(9) -0.0039(6) -0.0013(7) 0.0010(7)
C4 0.0094(8) 0.0140(8) 0.0230(9) -0.0024(6) -0.0024(7) -0.0004(7)
C5 0.0110(8) 0.0133(8) 0.0200(9) -0.0022(6) -0.0047(7) 0.0004(7)
C6 0.0102(8) 0.0129(8) 0.0200(9) -0.0041(6) -0.0038(7) -0.0017(7)
C7 0.0104(8) 0.0111(8) 0.0201(9) -0.0036(6) -0.0032(7) -0.0002(6)
C8 0.0215(10) 0.0214(9) 0.0221(10) -0.0016(7) 0.0037(8) 0.0047(8)
C9 0.0159(9) 0.0185(9) 0.0264(10) 0.0026(7) 0.0004(8) -0.0010(7)
C10 0.0182(9) 0.0161(8) 0.0237(10) 0.0010(7) -0.0052(7) 0.0035(7)
C11 0.0212(9) 0.0168(8) 0.0183(9) -0.0010(7) -0.0022(7) -0.0009(7)
C12 0.0163(9) 0.0115(8) 0.0252(10) -0.0008(7) -0.0022(7) 0.0018(7)
C13 0.0199(9) 0.0226(9) 0.0283(11) 0.0005(8) 0.0001(8) -0.0047(8)
C14 0.0261(10) 0.0161(9) 0.0255(10) -0.0049(7) -0.0031(8) -0.0022(7)

loop_
_atom_type_symbol
_atom_type_description
_atom_type_scat_dispersion_real
_atom_type_scat_dispersion_imag
_atom_type_scat_source
C C 0.0033 0.0016 'International Tables Vol C Tables 4.2.6.8 and 6.1.1.4'
H H 0.0000 0.0000 'International Tables Vol C Tables 4.2.6.8 and 6.1.1.4'
N N 0.0061 0.0033 'International Tables Vol C Tables 4.2.6.8 and 6.1.1.4'
O O 0.0106 0.0060 'International Tables Vol C Tables 4.2.6.8 and 6.1.1.4'
F F 0.0171 0.0103 'International Tables Vol C Tables 4.2.6.8 and 6.1.1.4'
S S 0.1246 0.1234 'International Tables Vol C Tables 4.2.6.8 and 6.1.1.4'
Ru Ru -1.2594 0.8363 'International Tables Vol C Tables 4.2.6.8 and 6.1.1.4'

loop_
_geom_angle_atom_site_label_1
_geom_angle_atom_site_label_2
_geom_angle_atom_site_label_3
_geom_angle
N1 Ru1 O3 101.46(7)
N1 Ru1 O2 108.46(6)
O3 Ru1 O2 75.58(5)
N1 Ru1 C5 150.97(7)
O3 Ru1 C5 103.33(6)
O2 Ru1 C5 92.24(6)
N1 Ru1 C4 118.73(7)
O3 Ru1 C4 139.81(6)
O2 Ru1 C4 91.23(6)
C5 Ru1 C4 38.38(7)
N1 Ru1 C7 91.78(7)
O3 Ru1 C7 118.17(6)
O2 Ru1 C7 153.32(6)
C5 Ru1 C7 63.16(6)
C4 Ru1 C7 63.29(6)
N1 Ru1 C3 88.01(7)
O3 Ru1 C3 155.28(6)
O2 Ru1 C3 123.30(6)
C5 Ru1 C3 63.32(6)
C4 Ru1 C3 37.55(6)
C7 Ru1 C3 37.93(6)
N1 Ru1 C6 125.96(7)
O3 Ru1 C6 93.46(6)
O2 Ru1 C6 125.57(6)
C5 Ru1 C6 37.85(6)
C4 Ru1 C6 63.48(6)
C7 Ru1 C6 37.38(6)
C3 Ru1 C6 62.99(7)
O8 S1 O9 116.77(9)
O8 S1 O7 113.43(8)
O9 S1 O7 114.13(9)
O8 S1 C13 104.41(9)
O9 S1 C13 103.72(9)
O7 S1 C13 102.10(9)
O6 S2 O4 116.95(9)
O6 S2 O5 113.58(8)
O4 S2 O5 113.84(8)
O6 S2 C14 104.43(9)
O4 S2 C14 103.53(9)
O5 S2 C14 102.23(9)
C1 O2 Ru1 115.58(10)
C1 O2 H2 110.5(19)
Ru1 O2 H2 119.9(19)
C2 O3 Ru1 112.50(11)
C2 O3 H3 106.7(18)
Ru1 O3 H3 116.0(18)
O1 N1 Ru1 159.45(14)
O2 C1 C2 107.59(14)
O2 C1 H1A 110.2
C2 C1 H1A 110.2
O2 C1 H1B 110.2
C2 C1 H1B 110.2
H1A C1 H1B 108.5
O3 C2 C1 105.25(14)
O3 C2 H2A 110.7
C1 C2 H2A 110.7
O3 C2 H2B 110.7
C1 C2 H2B 110.7
H2A C2 H2B 108.8
C4 C3 C7 107.89(15)
C4 C3 C8 125.55(16)
C7 C3 C8 126.49(16)
C4 C3 Ru1 70.32(9)
C7 C3 Ru1 70.86(9)
C8 C3 Ru1 126.86(13)
C3 C4 C5 107.92(15)
C3 C4 C9 125.28(17)
C5 C4 C9 126.77(16)
C3 C4 Ru1 72.14(10)
C5 C4 Ru1 70.63(9)
C9 C4 Ru1 124.63(12)
C6 C5 C4 107.92(15)
C6 C5 C10 126.86(16)
C4 C5 C10 125.12(16)
C6 C5 Ru1 72.20(9)
C4 C5 Ru1 70.99(9)
C10 C5 Ru1 125.25(12)
C7 C6 C5 107.99(15)
C7 C6 C11 126.16(16)
C5 C6 C11 125.82(16)
C7 C6 Ru1 71.09(10)
C5 C6 Ru1 69.95(9)
C11 C6 Ru1 123.16(12)
C6 C7 C3 108.26(15)
C6 C7 C12 126.20(16)
C3 C7 C12 125.11(16)
C6 C7 Ru1 71.52(9)
C3 C7 Ru1 71.21(9)
C12 C7 Ru1 128.90(12)
C3 C8 H8A 109.5
C3 C8 H8B 109.5
H8A C8 H8B 109.5
C3 C8 H8C 109.5
H8A C8 H8C 109.5
H8B C8 H8C 109.5
C4 C9 H9A 109.5
C4 C9 H9B 109.5
H9A C9 H9B 109.5
C4 C9 H9C 109.5
H9A C9 H9C 109.5
H9B C9 H9C 109.5
C5 C10 H10A 109.5
C5 C10 H10B 109.5
H10A C10 H10B 109.5
C5 C10 H10C 109.5
H10A C10 H10C 109.5
H10B C10 H10C 109.5
C6 C11 H11A 109.5
C6 C11 H11B 109.5
H11A C11 H11B 109.5
C6 C11 H11C 109.5
H11A C11 H11C 109.5
H11B C11 H11C 109.5
C7 C12 H12A 109.5
C7 C12 H12B 109.5
H12A C12 H12B 109.5
C7 C12 H12C 109.5
H12A C12 H12C 109.5
H12B C12 H12C 109.5
F5 C13 F6 107.53(16)
F5 C13 F4 107.46(17)
F6 C13 F4 107.59(17)
F5 C13 S1 111.59(15)
F6 C13 S1 111.14(14)
F4 C13 S1 111.33(14)
F3 C14 F2 107.70(16)
F3 C14 F1 107.53(16)
F2 C14 F1 107.52(16)
F3 C14 S2 111.48(14)
F2 C14 S2 111.06(13)
F1 C14 S2 111.37(13)

loop_
_geom_bond_atom_site_label_1
_geom_bond_atom_site_label_2
_geom_bond_distance
Ru1 N1 1.7817(16)
Ru1 O3 2.1139(13)
Ru1 O2 2.1252(12)
Ru1 C5 2.1961(17)
Ru1 C4 2.2008(17)
Ru1 C7 2.2201(16)
Ru1 C3 2.2247(17)
Ru1 C6 2.2257(17)
S1 O8 1.4328(14)
S1 O9 1.4379(14)
S1 O7 1.4633(14)
S1 C13 1.818(2)
S2 O6 1.4364(14)
S2 O4 1.4383(13)
S2 O5 1.4601(14)
S2 C14 1.825(2)
F1 C14 1.336(2)
F2 C14 1.332(2)
F3 C14 1.326(2)
F4 C13 1.333(2)
F5 C13 1.327(2)
F6 C13 1.332(2)
O1 N1 1.158(2)
O2 C1 1.448(2)
O2 H2 0.80(3)
O3 C2 1.455(2)
O3 H3 0.80(3)
C1 C2 1.497(3)
C1 H1A 0.9900
C1 H1B 0.9900
C2 H2A 0.9900
C2 H2B 0.9900
C3 C4 1.425(2)
C3 C7 1.444(2)
C3 C8 1.492(3)
C4 C5 1.445(3)
C4 C9 1.494(2)
C5 C6 1.434(2)
C5 C10 1.497(2)
C6 C7 1.425(2)
C6 C11 1.491(3)
C7 C12 1.493(2)
C8 H8A 0.9800
C8 H8B 0.9800
C8 H8C 0.9800
C9 H9A 0.9800
C9 H9B 0.9800
C9 H9C 0.9800
C10 H10A 0.9800
C10 H10B 0.9800
C10 H10C 0.9800
C11 H11A 0.9800
C11 H11B 0.9800
C11 H11C 0.9800
C12 H12A 0.9800
C12 H12B 0.9800
C12 H12C 0.9800

loop_
_geom_hbond_atom_site_label_D
_geom_hbond_atom_site_label_H
_geom_hbond_atom_site_label_A
_geom_hbond_distance_DH
_geom_hbond_distance_HA
_geom_hbond_distance_DA
_geom_hbond_angle_DHA
O2 H2 O5 0.80(3) 1.76(3) 2.568(2) 176(3)
O3 H3 O7 0.80(3) 1.76(3) 2.554(2) 169(3)

loop_
_geom_torsion_atom_site_label_1
_geom_torsion_atom_site_label_2
_geom_torsion_atom_site_label_3
_geom_torsion_atom_site_label_4
_geom_torsion
N1 Ru1 O2 C1 101.00(13)
O3 Ru1 O2 C1 3.51(11)
C5 Ru1 O2 C1 -99.68(12)
C4 Ru1 O2 C1 -138.07(12)
C7 Ru1 O2 C1 -121.52(15)
C3 Ru1 O2 C1 -158.89(12)
C6 Ru1 O2 C1 -80.33(13)
N1 Ru1 O3 C2 -80.50(13)
O2 Ru1 O3 C2 25.85(11)
C5 Ru1 O3 C2 114.74(12)
C4 Ru1 O3 C2 100.18(14)
C7 Ru1 O3 C2 -178.80(11)
C3 Ru1 O3 C2 168.68(14)
C6 Ru1 O3 C2 151.73(12)
O3 Ru1 N1 O1 -137.2(5)
O2 Ru1 N1 O1 144.4(5)
C5 Ru1 N1 O1 11.0(6)
C4 Ru1 N1 O1 42.3(5)
C7 Ru1 N1 O1 -17.9(5)
C3 Ru1 N1 O1 19.8(5)
C6 Ru1 N1 O1 -34.3(5)
Ru1 O2 C1 C2 -30.53(18)
Ru1 O3 C2 C1 -49.10(17)
O2 C1 C2 O3 49.83(19)
N1 Ru1 C3 C4 146.55(11)
O3 Ru1 C3 C4 -99.89(16)
O2 Ru1 C3 C4 35.68(13)
C5 Ru1 C3 C4 -38.20(10)
C7 Ru1 C3 C4 -118.00(15)
C6 Ru1 C3 C4 -80.83(11)
N1 Ru1 C3 C7 -95.46(11)
O3 Ru1 C3 C7 18.11(19)
O2 Ru1 C3 C7 153.68(9)
C5 Ru1 C3 C7 79.80(11)
C4 Ru1 C3 C7 118.00(15)
C6 Ru1 C3 C7 37.17(10)
N1 Ru1 C3 C8 26.31(16)
O3 Ru1 C3 C8 139.88(15)
O2 Ru1 C3 C8 -84.55(16)
C5 Ru1 C3 C8 -158.44(17)
C4 Ru1 C3 C8 -120.2(2)
C7 Ru1 C3 C8 121.77(19)
C6 Ru1 C3 C8 158.94(17)
C7 C3 C4 C5 0.71(19)
C8 C3 C4 C5 -176.24(16)
Ru1 C3 C4 C5 61.94(11)
C7 C3 C4 C9 178.56(16)
C8 C3 C4 C9 1.6(3)
Ru1 C3 C4 C9 -120.22(17)
C7 C3 C4 Ru1 -61.23(11)
C8 C3 C4 Ru1 121.83(17)
N1 Ru1 C4 C3 -38.92(13)
O3 Ru1 C4 C3 140.32(10)
O2 Ru1 C4 C3 -150.82(11)
C5 Ru1 C4 C3 117.13(14)
C7 Ru1 C4 C3 37.41(10)
C6 Ru1 C4 C3 79.42(11)
N1 Ru1 C4 C5 -156.05(10)
O3 Ru1 C4 C5 23.19(14)
O2 Ru1 C4 C5 92.06(10)
C7 Ru1 C4 C5 -79.71(11)
C3 Ru1 C4 C5 -117.13(14)
C6 Ru1 C4 C5 -37.70(10)
N1 Ru1 C4 C9 82.06(16)
O3 Ru1 C4 C9 -98.70(16)
O2 Ru1 C4 C9 -29.83(15)
C5 Ru1 C4 C9 -121.89(19)
C7 Ru1 C4 C9 158.40(18)
C3 Ru1 C4 C9 121.0(2)
C6 Ru1 C4 C9 -159.59(17)
C3 C4 C5 C6 0.26(19)
C9 C4 C5 C6 -177.54(16)
Ru1 C4 C5 C6 63.17(11)
C3 C4 C5 C10 176.83(16)
C9 C4 C5 C10 -1.0(3)
Ru1 C4 C5 C10 -120.26(17)
C3 C4 C5 Ru1 -62.91(12)
C9 C4 C5 Ru1 119.29(17)
N1 Ru1 C5 C6 -69.71(18)
O3 Ru1 C5 C6 78.24(10)
O2 Ru1 C5 C6 153.94(10)
C4 Ru1 C5 C6 -116.90(14)
C7 Ru1 C5 C6 -36.85(10)
C3 Ru1 C5 C6 -79.53(11)
N1 Ru1 C5 C4 47.19(18)
O3 Ru1 C5 C4 -164.86(9)
O2 Ru1 C5 C4 -89.15(10)
C7 Ru1 C5 C4 80.06(10)
C3 Ru1 C5 C4 37.37(10)
C6 Ru1 C5 C4 116.90(14)
N1 Ru1 C5 C10 167.29(15)
O3 Ru1 C5 C10 -44.76(16)
O2 Ru1 C5 C10 30.94(15)
C4 Ru1 C5 C10 120.10(19)
C7 Ru1 C5 C10 -159.84(18)
C3 Ru1 C5 C10 157.47(17)
C6 Ru1 C5 C10 -123.0(2)
C4 C5 C6 C7 -1.15(18)
C10 C5 C6 C7 -177.64(16)
Ru1 C5 C6 C7 61.24(11)
C4 C5 C6 C11 -179.44(16)
C10 C5 C6 C11 4.1(3)
Ru1 C5 C6 C11 -117.05(17)
C4 C5 C6 Ru1 -62.39(11)
C10 C5 C6 Ru1 121.12(17)
N1 Ru1 C6 C7 27.59(13)
O3 Ru1 C6 C7 134.43(10)
O2 Ru1 C6 C7 -150.85(9)
C5 Ru1 C6 C7 -118.20(14)
C4 Ru1 C6 C7 -79.96(11)
C3 Ru1 C6 C7 -37.71(10)
N1 Ru1 C6 C5 145.78(11)
O3 Ru1 C6 C5 -107.38(10)
O2 Ru1 C6 C5 -32.66(12)
C4 Ru1 C6 C5 38.23(10)
C7 Ru1 C6 C5 118.20(15)
C3 Ru1 C6 C5 80.49(11)
N1 Ru1 C6 C11 -93.83(15)
O3 Ru1 C6 C11 13.01(14)
O2 Ru1 C6 C11 87.72(15)
C5 Ru1 C6 C11 120.38(18)
C4 Ru1 C6 C11 158.62(16)
C7 Ru1 C6 C11 -121.42(18)
C3 Ru1 C6 C11 -159.13(16)
C5 C6 C7 C3 1.59(18)
C11 C6 C7 C3 179.87(16)
Ru1 C6 C7 C3 62.10(11)
C5 C6 C7 C12 174.32(16)
C11 C6 C7 C12 -7.4(3)
Ru1 C6 C7 C12 -125.16(17)
C5 C6 C7 Ru1 -60.52(11)
C11 C6 C7 Ru1 117.77(17)
C4 C3 C7 C6 -1.43(19)
C8 C3 C7 C6 175.48(16)
Ru1 C3 C7 C6 -62.30(11)
C4 C3 C7 C12 -174.26(16)
C8 C3 C7 C12 2.6(3)
Ru1 C3 C7 C12 124.86(17)
C4 C3 C7 Ru1 60.88(11)
C8 C3 C7 Ru1 -122.21(18)
N1 Ru1 C7 C6 -157.97(11)
O3 Ru1 C7 C6 -53.96(11)
O2 Ru1 C7 C6 61.92(17)
C5 Ru1 C7 C6 37.30(10)
C4 Ru1 C7 C6 80.51(11)
C3 Ru1 C7 C6 117.56(14)
N1 Ru1 C7 C3 84.47(11)
O3 Ru1 C7 C3 -171.52(9)
O2 Ru1 C7 C3 -55.63(17)
C5 Ru1 C7 C3 -80.25(11)
C4 Ru1 C7 C3 -37.04(10)
C6 Ru1 C7 C3 -117.56(14)
N1 Ru1 C7 C12 -35.94(17)
O3 Ru1 C7 C12 68.07(17)
O2 Ru1 C7 C12 -176.04(13)
C5 Ru1 C7 C12 159.34(18)
C4 Ru1 C7 C12 -157.45(18)
C3 Ru1 C7 C12 -120.4(2)
C6 Ru1 C7 C12 122.0(2)
O8 S1 C13 F5 56.05(16)
O9 S1 C13 F5 -66.73(16)
O7 S1 C13 F5 174.41(14)
O8 S1 C13 F6 176.07(13)
O9 S1 C13 F6 53.29(16)
O7 S1 C13 F6 -65.57(15)
O8 S1 C13 F4 -64.01(15)
O9 S1 C13 F4 173.21(14)
O7 S1 C13 F4 54.35(15)
O6 S2 C14 F3 67.93(15)
O4 S2 C14 F3 -54.97(15)
O5 S2 C14 F3 -173.49(13)
O6 S2 C14 F2 -52.17(16)
O4 S2 C14 F2 -175.08(14)
O5 S2 C14 F2 66.40(15)
O6 S2 C14 F1 -171.97(13)
O4 S2 C14 F1 65.12(15)
O5 S2 C14 F1 -53.40(14)
